data_4123172
loop_
_publ_author_name
'Fieser, Megan E.'
'MacDonald, Matthew R.'
'Krull, Brandon T.'
'Bates, Jefferson E.'
'Ziller, Joseph W.'
'Furche, Filipp'
'Evans, William J.'

_publ_section_title
;
 Structural, Spectroscopic, and Theoretical Comparison of Traditional vs
 Recently Discovered Ln(2+) Ions in the
 [K(2.2.2-cryptand)][(C5H4SiMe3)3Ln] Complexes: The Variable Nature of
 Dy(2+) and Nd(2+).
;
_journal_issue 1
_journal_name_full 'Journal of the American Chemical Society'
_journal_page_first 369
_journal_page_last 382
_journal_paper_doi 10.1021/ja510831n
_journal_volume 137
_journal_year 2015
_chemical_formula_sum 'C46 H83 Dy K N2 O7 Si3'
_chemical_formula_weight 1062.01
_chemical_name_systematic
; 
 ? 
;
_space_group_crystal_system monoclinic
_space_group_IT_number 14
_space_group_name_Hall '-P 2ybc'
_space_group_name_H-M_alt 'P 1 21/c 1'
_symmetry_space_group_name_Hall '-P 2ybc'
_symmetry_space_group_name_H-M 'P 1 21/c 1'
_atom_sites_solution_hydrogens geom
_atom_sites_solution_primary direct
_atom_sites_solution_secondary difmap
_audit_creation_method SHELXL-2013
_cell_angle_alpha 90
_cell_angle_beta 91.137(3)
_cell_angle_gamma 90
_cell_formula_units_Z 4
_cell_length_a 15.910(4)
_cell_length_b 24.356(6)
_cell_length_c 13.764(4)
_cell_measurement_reflns_used 9912
_cell_measurement_temperature 143(2)
_cell_measurement_theta_max 28.23
_cell_measurement_theta_min 2.56
_cell_volume 5333(2)
_computing_cell_refinement 'Bruker SAINT 7.68a, 2009'
_computing_data_collection 'Bruker APEX2 2012.4-0, 2012'
_computing_data_reduction 'Bruker SAINT 7.68a, 2009'
_computing_molecular_graphics 'Bruker SHELXTL'
_computing_publication_material 'Bruker SHELXTL'
_computing_structure_refinement 'SHELXL-2013 (Sheldrick, 2013)'
_computing_structure_solution 'SHELXS-97 (Sheldrick, 2008)'
_diffrn_ambient_temperature 143(2)
_diffrn_measured_fraction_theta_full 1.000
_diffrn_measured_fraction_theta_max 0.921
_diffrn_measurement_device_type 'Bruker APEX-II CCD'
_diffrn_measurement_method '\f and \w scans'
_diffrn_radiation_type MoK\a
_diffrn_radiation_wavelength 0.71073
_diffrn_reflns_av_R_equivalents 0.0563
_diffrn_reflns_av_unetI/netI 0.0408
_diffrn_reflns_Laue_measured_fraction_full 1.000
_diffrn_reflns_Laue_measured_fraction_max 0.921
_diffrn_reflns_limit_h_max 20
_diffrn_reflns_limit_h_min -21
_diffrn_reflns_limit_k_max 31
_diffrn_reflns_limit_k_min -31
_diffrn_reflns_limit_l_max 17
_diffrn_reflns_limit_l_min -17
_diffrn_reflns_number 58833
_diffrn_reflns_point_group_measured_fraction_full 1.000
_diffrn_reflns_point_group_measured_fraction_max 0.921
_diffrn_reflns_theta_full 25.242
_diffrn_reflns_theta_max 28.546
_diffrn_reflns_theta_min 1.280
_exptl_absorpt_coefficient_mu 1.592
_exptl_absorpt_correction_T_max 1.0000
_exptl_absorpt_correction_T_min 0.4365
_exptl_absorpt_correction_type numerical
_exptl_absorpt_process_details 'Bruker SADABS'
_exptl_crystal_colour black
_exptl_crystal_density_diffrn 1.323
_exptl_crystal_density_meas ?
_exptl_crystal_density_method not_measured
_exptl_crystal_description irregular_plate
_exptl_crystal_F_000 2224
_exptl_crystal_size_max 0.538
_exptl_crystal_size_mid 0.500
_exptl_crystal_size_min 0.128
_refine_diff_density_max 3.963
_refine_diff_density_min -2.471
_refine_diff_density_rms 0.145
_refine_ls_extinction_method none
_refine_ls_goodness_of_fit_ref 1.053
_refine_ls_hydrogen_treatment constr
_refine_ls_matrix_type full
_refine_ls_number_parameters 527
_refine_ls_number_reflns 12520
_refine_ls_number_restraints 0
_refine_ls_restrained_S_all 1.053
_refine_ls_R_factor_all 0.0523
_refine_ls_R_factor_gt 0.0444
_refine_ls_shift/su_max 0.002
_refine_ls_shift/su_mean 0.000
_refine_ls_structure_factor_coef Fsqd
_refine_ls_weighting_details
; 
 w=1/[\s^2^(Fo^2^)+(0.0736P)^2^+7.4358P] 
 where P=(Fo^2^+2Fc^2^)/3 
;
_refine_ls_weighting_scheme calc
_refine_ls_wR_factor_gt 0.1157
_refine_ls_wR_factor_ref 0.1244
_reflns_Friedel_coverage 0.000
_reflns_number_gt 10796
_reflns_number_total 12520
_reflns_threshold_expression 'I > 2\s(I)'
_cod_data_source_file ja510831n_si_003.cif
_cod_data_source_block mrm73
_cod_depositor_comments
;
The following automatic conversions were performed:

'_exptl_crystal_density_meas' value 'not_measured' was changed to '?'
- the value is perceived as not measured.

Automatic conversion script
Id: cif_fix_values 3008 2015-01-20 13:52:24Z robertas 

 Adding full bibliography for 4123164--4123176.cif.
;
_cod_original_cell_volume 5332(2)
_cod_database_code 4123172
_shelx_space_group_comment
; 
The symmetry employed for this shelxl refinement is uniquely defined 
by the following loop, which should always be used as a source of 
symmetry information in preference to the above space-group names. 
They are only intended as comments. 
;
_shelx_estimated_absorpt_t_min 0.481
_shelx_estimated_absorpt_t_max 0.822
_shelxl_version_number 2013-2

loop_
_space_group_symop_operation_xyz
'x, y, z'
'-x, y+1/2, -z+1/2'
'-x, -y, -z'
'x, -y-1/2, z-1/2'

loop_
_atom_site_label
_atom_site_type_symbol
_atom_site_fract_x
_atom_site_fract_y
_atom_site_fract_z
_atom_site_U_iso_or_equiv
_atom_site_adp_type
_atom_site_occupancy
_atom_site_site_symmetry_order
_atom_site_calc_flag
_atom_site_refinement_flags_posn
_atom_site_refinement_flags_adp
_atom_site_refinement_flags_occupancy
_atom_site_disorder_assembly
_atom_site_disorder_group
O7 O 0.0478(6) -0.4628(3) -0.1656(6) 0.080(3) Uiso 0.5 1 d G . P A 1
C43 C 0.0238(6) -0.5108(4) -0.2170(5) 0.074(3) Uiso 0.5 1 d G . P A 1
H43A H 0.0676 -0.5214 -0.2635 0.089 Uiso 0.5 1 calc R U P A 1
H43B H -0.0298 -0.5048 -0.2533 0.089 Uiso 0.5 1 calc R U P A 1
C44 C 0.0137(7) -0.5550(3) -0.1397(8) 0.081(4) Uiso 0.5 1 d G . P A 1
H44A H -0.0432 -0.5541 -0.1119 0.098 Uiso 0.5 1 calc R U P A 1
H44B H 0.0243 -0.5920 -0.1665 0.098 Uiso 0.5 1 calc R U P A 1
C45 C 0.0803(8) -0.5392(4) -0.0648(7) 0.065(4) Uiso 0.5 1 d G . P A 1
H45A H 0.1285 -0.5649 -0.0659 0.078 Uiso 0.5 1 calc R U P A 1
H45B H 0.0570 -0.5388 0.0014 0.078 Uiso 0.5 1 calc R U P A 1
C46 C 0.1066(6) -0.4820(4) -0.0956(7) 0.068(4) Uiso 0.5 1 d G . P A 1
H46A H 0.1082 -0.4571 -0.0386 0.081 Uiso 0.5 1 calc R U P A 1
H46B H 0.1635 -0.4831 -0.1235 0.081 Uiso 0.5 1 calc R U P A 1
O7B O 0.0778(5) -0.4530(3) -0.1808(6) 0.075(2) Uiso 0.5 1 d G . P B 2
C43B C 0.0538(6) -0.4984(3) -0.2393(5) 0.055(2) Uiso 0.5 1 d G . P B 2
H43C H 0.1019 -0.5116 -0.2774 0.066 Uiso 0.5 1 calc R U P B 2
H43D H 0.0073 -0.4883 -0.2846 0.066 Uiso 0.5 1 calc R U P B 2
C44B C 0.0254(7) -0.5425(3) -0.1684(7) 0.073(3) Uiso 0.5 1 d G . P B 2
H44C H -0.0344 -0.5377 -0.1518 0.088 Uiso 0.5 1 calc R U P B 2
H44D H 0.0337 -0.5798 -0.1953 0.088 Uiso 0.5 1 calc R U P B 2
C45B C 0.0827(8) -0.5324(4) -0.0810(7) 0.070(4) Uiso 0.5 1 d G . P B 2
H45C H 0.1260 -0.5614 -0.0749 0.084 Uiso 0.5 1 calc R U P B 2
H45D H 0.0503 -0.5311 -0.0204 0.084 Uiso 0.5 1 calc R U P B 2
C46B C 0.1224(7) -0.4772(4) -0.1022(7) 0.076(5) Uiso 0.5 1 d G . P B 2
H46C H 0.1197 -0.4532 -0.0443 0.091 Uiso 0.5 1 calc R U P B 2
H46D H 0.1821 -0.4821 -0.1190 0.091 Uiso 0.5 1 calc R U P B 2
Dy1 Dy 0.27990(2) 0.08763(2) 0.01726(2) 0.02091(7) Uani 1 1 d . . . . .
K1 K 0.24034(4) -0.27131(3) -0.19039(5) 0.02196(14) Uani 1 1 d . . . . .
Si1 Si 0.24030(6) 0.24789(4) -0.05799(6) 0.02419(18) Uani 1 1 d . . . . .
Si2 Si 0.38329(7) 0.04845(4) 0.27305(7) 0.0301(2) Uani 1 1 d . . . . .
Si3 Si 0.26878(6) 0.05483(4) -0.27560(7) 0.0291(2) Uani 1 1 d . . . . .
O1 O 0.11997(15) -0.31168(10) -0.32524(17) 0.0301(5) Uani 1 1 d . . . . .
O2 O 0.29436(16) -0.32899(10) -0.35324(16) 0.0299(5) Uani 1 1 d . . . . .
O3 O 0.31931(15) -0.17115(9) -0.23345(17) 0.0265(5) Uani 1 1 d . . . . .
O4 O 0.15880(16) -0.17117(10) -0.14701(17) 0.0297(5) Uani 1 1 d . . . . .
O5 O 0.18755(16) -0.33193(10) -0.03045(17) 0.0307(5) Uani 1 1 d . . . . .
O6 O 0.36312(16) -0.31490(10) -0.05514(17) 0.0298(5) Uani 1 1 d . . . . .
N1 N 0.05835(19) -0.27110(13) -0.1392(2) 0.0321(6) Uani 1 1 d . . . . .
N2 N 0.42357(18) -0.27185(12) -0.2415(2) 0.0269(6) Uani 1 1 d . . . . .
C1 C 0.1975(2) 0.18649(13) 0.0030(2) 0.0236(6) Uani 1 1 d . . . . .
C2 C 0.2019(2) 0.17518(13) 0.1046(2) 0.0261(6) Uani 1 1 d . . . . .
H2A H 0.2333 0.1957 0.1515 0.031 Uiso 1 1 calc R U . . .
C3 C 0.1522(2) 0.12860(14) 0.1245(3) 0.0307(7) Uani 1 1 d . . . . .
H3A H 0.1458 0.1119 0.1863 0.037 Uiso 1 1 calc R U . . .
C4 C 0.1142(2) 0.11138(14) 0.0371(3) 0.0303(7) Uani 1 1 d . . . . .
H4A H 0.0762 0.0816 0.0294 0.036 Uiso 1 1 calc R U . . .
C5 C 0.1422(2) 0.14597(14) -0.0373(3) 0.0284(7) Uani 1 1 d . . . . .
H5A H 0.1267 0.1429 -0.1041 0.034 Uiso 1 1 calc R U . . .
C6 C 0.3103(3) 0.28577(16) 0.0297(3) 0.0393(9) Uani 1 1 d . . . . .
H6A H 0.3550 0.2612 0.0534 0.059 Uiso 1 1 calc R U . . .
H6B H 0.2773 0.2986 0.0846 0.059 Uiso 1 1 calc R U . . .
H6C H 0.3353 0.3174 -0.0030 0.059 Uiso 1 1 calc R U . . .
C7 C 0.1525(3) 0.29502(17) -0.0970(3) 0.0407(9) Uani 1 1 d . . . . .
H7A H 0.1349 0.3170 -0.0414 0.061 Uiso 1 1 calc R U . . .
H7B H 0.1048 0.2732 -0.1214 0.061 Uiso 1 1 calc R U . . .
H7C H 0.1719 0.3194 -0.1486 0.061 Uiso 1 1 calc R U . . .
C8 C 0.3001(3) 0.23129(15) -0.1698(3) 0.0345(8) Uani 1 1 d . . . . .
H8A H 0.3441 0.2044 -0.1538 0.052 Uiso 1 1 calc R U . . .
H8B H 0.3259 0.2648 -0.1949 0.052 Uiso 1 1 calc R U . . .
H8C H 0.2617 0.2159 -0.2192 0.052 Uiso 1 1 calc R U . . .
C9 C 0.4017(2) 0.08221(12) 0.1549(2) 0.0233(6) Uani 1 1 d . . . . .
C10 C 0.4396(2) 0.05738(14) 0.0726(2) 0.0270(7) Uani 1 1 d . . . . .
H10A H 0.4547 0.0198 0.0675 0.032 Uiso 1 1 calc R U . . .
C11 C 0.4511(2) 0.09720(15) 0.0005(3) 0.0284(7) Uani 1 1 d . . . . .
H11A H 0.4738 0.0912 -0.0619 0.034 Uiso 1 1 calc R U . . .
C12 C 0.4227(2) 0.14785(14) 0.0372(3) 0.0276(7) Uani 1 1 d . . . . .
H12A H 0.4230 0.1820 0.0038 0.033 Uiso 1 1 calc R U . . .
C13 C 0.3939(2) 0.13917(13) 0.1319(2) 0.0245(6) Uani 1 1 d . . . . .
H13A H 0.3728 0.1667 0.1737 0.029 Uiso 1 1 calc R U . . .
C14 C 0.3551(4) -0.02533(18) 0.2567(3) 0.0569(13) Uani 1 1 d . . . . .
H14A H 0.3985 -0.0437 0.2190 0.085 Uiso 1 1 calc R U . . .
H14B H 0.3008 -0.0281 0.2220 0.085 Uiso 1 1 calc R U . . .
H14C H 0.3511 -0.0429 0.3204 0.085 Uiso 1 1 calc R U . . .
C15 C 0.2997(3) 0.08529(19) 0.3401(3) 0.0498(11) Uani 1 1 d . . . . .
H15A H 0.3143 0.1243 0.3456 0.075 Uiso 1 1 calc R U . . .
H15B H 0.2949 0.0695 0.4053 0.075 Uiso 1 1 calc R U . . .
H15C H 0.2459 0.0815 0.3048 0.075 Uiso 1 1 calc R U . . .
C16 C 0.4793(3) 0.0504(3) 0.3543(4) 0.0611(14) Uani 1 1 d . . . . .
H16A H 0.4899 0.0882 0.3753 0.092 Uiso 1 1 calc R U . . .
H16B H 0.5277 0.0367 0.3188 0.092 Uiso 1 1 calc R U . . .
H16C H 0.4702 0.0272 0.4114 0.092 Uiso 1 1 calc R U . . .
C17 C 0.2601(2) 0.02807(13) -0.1499(2) 0.0288(7) Uani 1 1 d . . . . .
C18 C 0.3248(2) 0.00081(14) -0.0955(3) 0.0321(7) Uani 1 1 d . . . . .
H18A H 0.3822 -0.0014 -0.1131 0.038 Uiso 1 1 calc R U . . .
C19 C 0.2906(3) -0.02206(14) -0.0124(3) 0.0369(8) Uani 1 1 d . . . . .
H19A H 0.3208 -0.0421 0.0362 0.044 Uiso 1 1 calc R U . . .
C20 C 0.2034(3) -0.01053(15) -0.0123(3) 0.0352(8) Uani 1 1 d . . . . .
H20A H 0.1647 -0.0207 0.0362 0.042 Uiso 1 1 calc R U . . .
C21 C 0.1851(2) 0.01902(13) -0.0984(3) 0.0301(7) Uani 1 1 d . . . . .
H21A H 0.1307 0.0310 -0.1187 0.036 Uiso 1 1 calc R U . . .
C22 C 0.3729(3) 0.08890(15) -0.2942(3) 0.0408(9) Uani 1 1 d . . . . .
H22A H 0.3763 0.1224 -0.2550 0.061 Uiso 1 1 calc R U . . .
H22B H 0.3786 0.0982 -0.3630 0.061 Uiso 1 1 calc R U . . .
H22C H 0.4182 0.0638 -0.2744 0.061 Uiso 1 1 calc R U . . .
C23 C 0.2605(3) -0.00299(16) -0.3661(3) 0.0386(9) Uani 1 1 d . . . . .
H23A H 0.3066 -0.0290 -0.3545 0.058 Uiso 1 1 calc R U . . .
H23B H 0.2640 0.0118 -0.4321 0.058 Uiso 1 1 calc R U . . .
H23C H 0.2066 -0.0219 -0.3588 0.058 Uiso 1 1 calc R U . . .
C24 C 0.1801(3) 0.10289(17) -0.3067(3) 0.0385(8) Uani 1 1 d . . . . .
H24A H 0.1841 0.1355 -0.2653 0.058 Uiso 1 1 calc R U . . .
H24B H 0.1264 0.0844 -0.2961 0.058 Uiso 1 1 calc R U . . .
H24C H 0.1835 0.1138 -0.3751 0.058 Uiso 1 1 calc R U . . .
C25 C 0.0079(2) -0.2783(2) -0.2289(3) 0.0452(10) Uani 1 1 d . . . . .
H25A H 0.0089 -0.2436 -0.2664 0.054 Uiso 1 1 calc R U . . .
H25B H -0.0512 -0.2854 -0.2114 0.054 Uiso 1 1 calc R U . . .
C26 C 0.0376(3) -0.3241(2) -0.2924(3) 0.0460(10) Uani 1 1 d . . . . .
H26A H 0.0386 -0.3589 -0.2553 0.055 Uiso 1 1 calc R U . . .
H26B H -0.0013 -0.3285 -0.3488 0.055 Uiso 1 1 calc R U . . .
C27 C 0.1524(2) -0.35587(15) -0.3810(3) 0.0347(8) Uani 1 1 d . . . . .
H27A H 0.1108 -0.3668 -0.4319 0.042 Uiso 1 1 calc R U . . .
H27B H 0.1634 -0.3880 -0.3385 0.042 Uiso 1 1 calc R U . . .
C28 C 0.2317(2) -0.33816(15) -0.4268(2) 0.0306(7) Uani 1 1 d . . . . .
H28A H 0.2509 -0.3668 -0.4722 0.037 Uiso 1 1 calc R U . . .
H28B H 0.2219 -0.3040 -0.4642 0.037 Uiso 1 1 calc R U . . .
C29 C 0.3728(2) -0.31688(16) -0.3945(3) 0.0327(8) Uani 1 1 d . . . . .
H29A H 0.3698 -0.2811 -0.4286 0.039 Uiso 1 1 calc R U . . .
H29B H 0.3873 -0.3455 -0.4424 0.039 Uiso 1 1 calc R U . . .
C30 C 0.4391(2) -0.31470(16) -0.3144(3) 0.0327(7) Uani 1 1 d . . . . .
H30A H 0.4416 -0.3508 -0.2815 0.039 Uiso 1 1 calc R U . . .
H30B H 0.4946 -0.3080 -0.3437 0.039 Uiso 1 1 calc R U . . .
C31 C 0.4444(2) -0.21766(16) -0.2816(3) 0.0337(8) Uani 1 1 d . . . . .
H31A H 0.4225 -0.2155 -0.3493 0.040 Uiso 1 1 calc R U . . .
H31B H 0.5063 -0.2139 -0.2832 0.040 Uiso 1 1 calc R U . . .
C32 C 0.4092(2) -0.17073(15) -0.2246(3) 0.0341(8) Uani 1 1 d . . . . .
H32A H 0.4264 -0.1742 -0.1553 0.041 Uiso 1 1 calc R U . . .
H32B H 0.4313 -0.1356 -0.2494 0.041 Uiso 1 1 calc R U . . .
C33 C 0.2863(3) -0.12434(13) -0.1854(3) 0.0334(8) Uani 1 1 d . . . . .
H33A H 0.3088 -0.0906 -0.2153 0.040 Uiso 1 1 calc R U . . .
H33B H 0.3043 -0.1249 -0.1162 0.040 Uiso 1 1 calc R U . . .
C34 C 0.1929(3) -0.12361(14) -0.1924(3) 0.0343(8) Uani 1 1 d . . . . .
H34A H 0.1714 -0.0902 -0.1604 0.041 Uiso 1 1 calc R U . . .
H34B H 0.1747 -0.1226 -0.2616 0.041 Uiso 1 1 calc R U . . .
C35 C 0.0698(3) -0.16927(17) -0.1451(3) 0.0388(9) Uani 1 1 d . . . . .
H35A H 0.0467 -0.1684 -0.2124 0.047 Uiso 1 1 calc R U . . .
H35B H 0.0517 -0.1354 -0.1117 0.047 Uiso 1 1 calc R U . . .
C36 C 0.0364(2) -0.21881(16) -0.0928(3) 0.0363(8) Uani 1 1 d . . . . .
H36A H 0.0589 -0.2188 -0.0252 0.044 Uiso 1 1 calc R U . . .
H36B H -0.0256 -0.2160 -0.0899 0.044 Uiso 1 1 calc R U . . .
C37 C 0.0438(2) -0.31710(17) -0.0725(3) 0.0386(9) Uani 1 1 d . . . . .
H37A H 0.0440 -0.3518 -0.1101 0.046 Uiso 1 1 calc R U . . .
H37B H -0.0128 -0.3130 -0.0446 0.046 Uiso 1 1 calc R U . . .
C38 C 0.1074(3) -0.32150(17) 0.0093(3) 0.0381(8) Uani 1 1 d . . . . .
H38A H 0.1090 -0.2869 0.0470 0.046 Uiso 1 1 calc R U . . .
H38B H 0.0919 -0.3517 0.0536 0.046 Uiso 1 1 calc R U . . .
C39 C 0.2490(3) -0.34174(16) 0.0441(3) 0.0355(8) Uani 1 1 d . . . . .
H39A H 0.2290 -0.3708 0.0883 0.043 Uiso 1 1 calc R U . . .
H39B H 0.2583 -0.3078 0.0825 0.043 Uiso 1 1 calc R U . . .
C40 C 0.3294(2) -0.35928(15) -0.0006(3) 0.0332(8) Uani 1 1 d . . . . .
H40A H 0.3702 -0.3705 0.0509 0.040 Uiso 1 1 calc R U . . .
H40B H 0.3191 -0.3912 -0.0438 0.040 Uiso 1 1 calc R U . . .
C41 C 0.4433(2) -0.32896(15) -0.0931(3) 0.0331(8) Uani 1 1 d . . . . .
H41A H 0.4382 -0.3626 -0.1332 0.040 Uiso 1 1 calc R U . . .
H41B H 0.4836 -0.3365 -0.0389 0.040 Uiso 1 1 calc R U . . .
C42 C 0.4754(2) -0.28256(16) -0.1538(3) 0.0326(7) Uani 1 1 d . . . . .
H42A H 0.4777 -0.2488 -0.1138 0.039 Uiso 1 1 calc R U . . .
H42B H 0.5335 -0.2911 -0.1736 0.039 Uiso 1 1 calc R U . . .

loop_
_atom_site_aniso_label
_atom_site_aniso_U_11
_atom_site_aniso_U_22
_atom_site_aniso_U_33
_atom_site_aniso_U_23
_atom_site_aniso_U_13
_atom_site_aniso_U_12
Dy1 0.02529(10) 0.01132(9) 0.02598(10) -0.00121(5) -0.00305(6) 0.00120(5)
K1 0.0265(3) 0.0167(3) 0.0225(3) -0.0009(2) -0.0019(2) -0.0003(2)
Si1 0.0289(4) 0.0164(4) 0.0272(4) 0.0003(3) -0.0018(3) 0.0020(3)
Si2 0.0386(5) 0.0224(5) 0.0289(5) 0.0042(4) -0.0042(4) -0.0012(4)
Si3 0.0396(5) 0.0172(4) 0.0302(5) -0.0012(3) -0.0042(4) -0.0012(4)
O1 0.0309(12) 0.0268(12) 0.0326(12) -0.0094(10) -0.0033(10) -0.0052(10)
O2 0.0342(13) 0.0318(13) 0.0235(11) -0.0061(9) -0.0027(10) 0.0040(10)
O3 0.0345(13) 0.0158(10) 0.0291(11) -0.0050(9) -0.0011(10) -0.0023(9)
O4 0.0365(13) 0.0215(12) 0.0313(12) 0.0021(9) 0.0021(10) 0.0081(10)
O5 0.0367(13) 0.0303(13) 0.0251(11) 0.0036(10) 0.0020(10) 0.0006(11)
O6 0.0380(13) 0.0214(11) 0.0299(12) 0.0034(9) -0.0031(10) 0.0059(10)
N1 0.0287(15) 0.0325(16) 0.0353(15) -0.0026(12) 0.0014(12) 0.0008(12)
N2 0.0295(14) 0.0236(14) 0.0274(14) -0.0020(11) -0.0026(11) 0.0015(11)
C1 0.0243(15) 0.0153(14) 0.0312(16) -0.0013(12) -0.0016(12) 0.0047(12)
C2 0.0291(16) 0.0197(15) 0.0296(16) -0.0027(12) 0.0004(13) 0.0044(12)
C3 0.0331(18) 0.0233(17) 0.0360(18) 0.0034(14) 0.0081(14) 0.0048(13)
C4 0.0232(16) 0.0181(16) 0.049(2) 0.0001(14) 0.0015(14) 0.0010(12)
C5 0.0256(16) 0.0242(16) 0.0351(17) -0.0025(13) -0.0066(13) 0.0057(13)
C6 0.051(2) 0.0248(18) 0.042(2) -0.0036(15) -0.0074(17) -0.0059(16)
C7 0.037(2) 0.0298(19) 0.055(2) 0.0128(17) -0.0002(18) 0.0070(16)
C8 0.044(2) 0.0275(18) 0.0323(18) 0.0007(14) 0.0049(15) 0.0005(15)
C9 0.0239(15) 0.0163(14) 0.0295(16) -0.0014(11) -0.0064(13) 0.0008(11)
C10 0.0281(16) 0.0204(15) 0.0324(17) -0.0002(13) -0.0021(13) 0.0043(12)
C11 0.0276(17) 0.0277(17) 0.0298(17) -0.0017(13) 0.0019(13) 0.0011(13)
C12 0.0278(16) 0.0190(15) 0.0359(17) 0.0045(13) -0.0052(13) -0.0040(12)
C13 0.0273(16) 0.0143(14) 0.0319(16) -0.0031(12) -0.0033(13) 0.0000(12)
C14 0.098(4) 0.027(2) 0.046(2) 0.0097(18) -0.003(2) -0.010(2)
C15 0.061(3) 0.048(3) 0.040(2) 0.0053(18) 0.011(2) 0.006(2)
C16 0.053(3) 0.084(4) 0.046(2) 0.023(3) -0.017(2) -0.013(3)
C17 0.0416(19) 0.0139(14) 0.0305(16) -0.0047(12) -0.0085(14) 0.0023(13)
C18 0.041(2) 0.0179(15) 0.0370(18) -0.0067(13) -0.0061(15) 0.0077(14)
C19 0.062(3) 0.0128(15) 0.0354(18) -0.0031(13) -0.0136(17) 0.0037(15)
C20 0.054(2) 0.0161(16) 0.0357(19) 0.0014(13) -0.0038(16) -0.0072(15)
C21 0.0419(19) 0.0158(15) 0.0325(17) -0.0034(12) -0.0066(14) -0.0045(13)
C22 0.048(2) 0.028(2) 0.047(2) -0.0011(15) -0.0001(19) -0.0067(15)
C23 0.059(2) 0.0258(18) 0.0306(18) -0.0029(14) -0.0053(17) -0.0017(17)
C24 0.048(2) 0.0281(18) 0.039(2) 0.0033(16) -0.0080(17) 0.0017(17)
C25 0.0241(18) 0.065(3) 0.047(2) -0.005(2) -0.0052(16) -0.0033(18)
C26 0.034(2) 0.060(3) 0.044(2) -0.010(2) -0.0040(17) -0.0160(19)
C27 0.047(2) 0.0244(17) 0.0325(17) -0.0092(14) -0.0105(15) -0.0028(15)
C28 0.0405(19) 0.0264(17) 0.0245(15) -0.0084(13) -0.0064(14) 0.0032(14)
C29 0.0354(19) 0.0357(19) 0.0269(16) -0.0052(14) -0.0002(14) 0.0068(15)
C30 0.0323(18) 0.0334(19) 0.0326(17) -0.0073(14) 0.0016(14) 0.0061(15)
C31 0.0312(18) 0.0318(19) 0.0382(19) 0.0061(15) 0.0049(15) -0.0052(14)
C32 0.0355(19) 0.0226(17) 0.044(2) 0.0018(14) -0.0050(16) -0.0085(14)
C33 0.058(2) 0.0136(15) 0.0285(16) -0.0033(12) 0.0061(16) -0.0029(15)
C34 0.058(2) 0.0167(15) 0.0287(16) 0.0015(13) 0.0077(16) 0.0105(15)
C35 0.039(2) 0.036(2) 0.041(2) 0.0021(16) 0.0014(16) 0.0162(16)
C36 0.0298(18) 0.038(2) 0.041(2) -0.0013(16) 0.0063(15) 0.0094(15)
C37 0.0333(19) 0.035(2) 0.048(2) -0.0006(16) 0.0113(16) -0.0063(15)
C38 0.046(2) 0.032(2) 0.0360(19) 0.0024(15) 0.0107(16) -0.0010(16)
C39 0.052(2) 0.0298(18) 0.0250(16) 0.0056(14) -0.0021(16) 0.0034(16)
C40 0.048(2) 0.0228(16) 0.0292(17) 0.0064(13) -0.0028(15) 0.0043(15)
C41 0.0342(18) 0.0300(18) 0.0347(18) -0.0002(14) -0.0076(15) 0.0070(14)
C42 0.0278(17) 0.0336(19) 0.0362(18) -0.0040(15) -0.0065(14) 0.0011(14)

loop_
_atom_type_symbol
_atom_type_description
_atom_type_scat_dispersion_real
_atom_type_scat_dispersion_imag
_atom_type_scat_source
C C 0.0033 0.0016 'International Tables Vol C Tables 4.2.6.8 and 6.1.1.4'
H H 0.0000 0.0000 'International Tables Vol C Tables 4.2.6.8 and 6.1.1.4'
N N 0.0061 0.0033 'International Tables Vol C Tables 4.2.6.8 and 6.1.1.4'
O O 0.0106 0.0060 'International Tables Vol C Tables 4.2.6.8 and 6.1.1.4'
Si Si 0.0817 0.0704 'International Tables Vol C Tables 4.2.6.8 and 6.1.1.4'
K K 0.2009 0.2494 'International Tables Vol C Tables 4.2.6.8 and 6.1.1.4'
Dy Dy -0.1892 4.4098 'International Tables Vol C Tables 4.2.6.8 and 6.1.1.4'

loop_
_geom_angle_atom_site_label_1
_geom_angle_atom_site_label_2
_geom_angle_atom_site_label_3
_geom_angle
Cnt1 Dy1 Cnt2 123.2
Cnt1 Dy1 Cnt3 118.3
Cnt2 Dy1 Cnt3 118.5
C46 O7 C43 103.7
O7 C43 C44 105.4
C45 C44 C43 102.3
C44 C45 C46 103.7
O7 C46 C45 108.2
C46B O7B C43B 103.7
O7B C43B C44B 105.4
C45B C44B C43B 102.3
C44B C45B C46B 103.7
O7B C46B C45B 108.2
C9 Dy1 C13 30.80(9)
C9 Dy1 C5 142.23(10)
C13 Dy1 C5 116.78(10)
C9 Dy1 C19 90.63(10)
C13 Dy1 C19 120.30(11)
C5 Dy1 C19 121.97(11)
C9 Dy1 C20 112.22(10)
C13 Dy1 C20 142.68(11)
C5 Dy1 C20 93.59(12)
C19 Dy1 C20 30.31(13)
C9 Dy1 C12 50.54(10)
C13 Dy1 C12 30.13(10)
C5 Dy1 C12 114.59(11)
C19 Dy1 C12 119.54(12)
C20 Dy1 C12 149.86(12)
C9 Dy1 C4 128.83(11)
C13 Dy1 C4 119.07(10)
C5 Dy1 C4 30.03(11)
C19 Dy1 C4 106.82(12)
C20 Dy1 C4 76.65(12)
C12 Dy1 C4 133.36(10)
C9 Dy1 C3 99.83(11)
C13 Dy1 C3 90.73(11)
C5 Dy1 C3 49.42(11)
C19 Dy1 C3 119.53(12)
C20 Dy1 C3 93.83(12)
C12 Dy1 C3 112.27(11)
C4 Dy1 C3 29.82(11)
C9 Dy1 C18 99.78(10)
C13 Dy1 C18 120.93(11)
C5 Dy1 C18 117.99(11)
C19 Dy1 C18 29.69(12)
C20 Dy1 C18 49.64(12)
C12 Dy1 C18 104.38(11)
C4 Dy1 C18 119.21(11)
C3 Dy1 C18 143.06(11)
C9 Dy1 C17 129.58(10)
C13 Dy1 C17 143.71(11)
C5 Dy1 C17 88.05(10)
C19 Dy1 C17 49.93(11)
C20 Dy1 C17 50.32(11)
C12 Dy1 C17 117.02(11)
C4 Dy1 C17 95.85(11)
C3 Dy1 C17 125.18(11)
C18 Dy1 C17 30.26(10)
C9 Dy1 C10 30.52(10)
C13 Dy1 C10 49.58(10)
C5 Dy1 C10 163.79(10)
C19 Dy1 C10 73.47(11)
C20 Dy1 C10 102.47(12)
C12 Dy1 C10 49.23(10)
C4 Dy1 C10 157.76(11)
C3 Dy1 C10 130.20(11)
C18 Dy1 C10 72.39(11)
C17 Dy1 C10 100.48(10)
C9 Dy1 C21 139.54(10)
C13 Dy1 C21 169.13(10)
C5 Dy1 C21 74.08(11)
C19 Dy1 C21 49.19(11)
C20 Dy1 C21 30.01(10)
C12 Dy1 C21 147.01(11)
C4 Dy1 C21 70.39(11)
C3 Dy1 C21 97.50(11)
C18 Dy1 C21 48.99(11)
C17 Dy1 C21 30.04(11)
C10 Dy1 C21 119.63(11)
C9 Dy1 C1 115.46(9)
C13 Dy1 C1 87.02(10)
C5 Dy1 C1 30.35(10)
C19 Dy1 C1 152.31(11)
C20 Dy1 C1 123.39(12)
C12 Dy1 C1 86.03(10)
C4 Dy1 C1 50.07(10)
C3 Dy1 C1 50.03(10)
C18 Dy1 C1 140.30(10)
C17 Dy1 C1 111.01(10)
C10 Dy1 C1 133.98(10)
C21 Dy1 C1 103.71(10)
C9 Dy1 C11 50.30(11)
C13 Dy1 C11 49.60(10)
C5 Dy1 C11 136.95(11)
C19 Dy1 C11 90.31(12)
C20 Dy1 C11 120.35(12)
C12 Dy1 C11 29.93(10)
C4 Dy1 C11 162.81(11)
C3 Dy1 C11 139.95(11)
C18 Dy1 C11 75.31(11)
C17 Dy1 C11 94.12(11)
C10 Dy1 C11 29.61(10)
C21 Dy1 C11 122.55(11)
C1 Dy1 C11 113.08(10)
C9 Dy1 C2 93.15(10)
C13 Dy1 C2 71.79(10)
C5 Dy1 C2 49.11(10)
C19 Dy1 C2 149.25(12)
C20 Dy1 C2 122.91(12)
C12 Dy1 C2 85.47(10)
C4 Dy1 C2 49.11(10)
C3 Dy1 C2 29.87(10)
C18 Dy1 C2 166.90(11)
C17 Dy1 C2 137.13(10)
C10 Dy1 C2 120.68(10)
C21 Dy1 C2 118.56(11)
C1 Dy1 C2 30.03(10)
C11 Dy1 C2 115.26(10)
O5 K1 O2 117.92(8)
O5 K1 O3 140.08(7)
O2 K1 O3 96.96(7)
O5 K1 O1 97.10(8)
O2 K1 O1 60.80(7)
O3 K1 O1 117.68(8)
O5 K1 O4 98.21(7)
O2 K1 O4 138.71(8)
O3 K1 O4 60.39(7)
O1 K1 O4 97.54(8)
O5 K1 O6 60.37(8)
O2 K1 O6 96.77(7)
O3 K1 O6 98.98(7)
O1 K1 O6 137.90(8)
O4 K1 O6 119.33(7)
O5 K1 N1 60.53(8)
O2 K1 N1 120.25(8)
O3 K1 N1 119.10(8)
O1 K1 N1 60.50(8)
O4 K1 N1 59.97(8)
O6 K1 N1 119.75(8)
O5 K1 N2 119.29(8)
O2 K1 N2 59.74(7)
O3 K1 N2 61.06(7)
O1 K1 N2 119.52(8)
O4 K1 N2 120.17(8)
O6 K1 N2 60.10(8)
N1 K1 N2 179.82(9)
C1 Si1 C8 113.36(16)
C1 Si1 C6 108.99(17)
C8 Si1 C6 109.35(19)
C1 Si1 C7 110.20(17)
C8 Si1 C7 106.56(19)
C6 Si1 C7 108.2(2)
C9 Si2 C15 110.37(18)
C9 Si2 C14 111.33(18)
C15 Si2 C14 110.6(2)
C9 Si2 C16 111.85(19)
C15 Si2 C16 105.8(3)
C14 Si2 C16 106.7(3)
C17 Si3 C22 111.40(19)
C17 Si3 C24 111.26(18)
C22 Si3 C24 110.81(19)
C17 Si3 C23 110.38(16)
C22 Si3 C23 106.90(19)
C24 Si3 C23 105.85(19)
C27 O1 C26 110.8(3)
C27 O1 K1 111.7(2)
C26 O1 K1 118.8(2)
C29 O2 C28 111.0(3)
C29 O2 K1 120.4(2)
C28 O2 K1 115.25(19)
C33 O3 C32 109.4(3)
C33 O3 K1 115.22(19)
C32 O3 K1 115.94(19)
C35 O4 C34 111.7(3)
C35 O4 K1 119.6(2)
C34 O4 K1 115.25(19)
C38 O5 C39 111.2(3)
C38 O5 K1 119.7(2)
C39 O5 K1 116.3(2)
C40 O6 C41 111.0(3)
C40 O6 K1 111.3(2)
C41 O6 K1 116.85(19)
C25 N1 C36 109.7(3)
C25 N1 C37 110.1(3)
C36 N1 C37 110.3(3)
C25 N1 K1 108.5(2)
C36 N1 K1 110.1(2)
C37 N1 K1 108.1(2)
C31 N2 C30 109.8(3)
C31 N2 C42 109.8(3)
C30 N2 C42 109.5(3)
C31 N2 K1 108.1(2)
C30 N2 K1 109.8(2)
C42 N2 K1 109.8(2)
C2 C1 C5 105.4(3)
C2 C1 Si1 126.1(2)
C5 C1 Si1 127.7(3)
C2 C1 Dy1 75.33(18)
C5 C1 Dy1 73.22(18)
Si1 C1 Dy1 124.14(15)
C3 C2 C1 109.2(3)
C3 C2 Dy1 73.84(19)
C1 C2 Dy1 74.63(18)
C4 C3 C2 107.9(3)
C4 C3 Dy1 74.8(2)
C2 C3 Dy1 76.29(19)
C3 C4 C5 108.0(3)
C3 C4 Dy1 75.3(2)
C5 C4 Dy1 74.48(19)
C4 C5 C1 109.5(3)
C4 C5 Dy1 75.49(19)
C1 C5 Dy1 76.44(18)
C13 C9 C10 105.7(3)
C13 C9 Si2 127.8(3)
C10 C9 Si2 125.8(2)
C13 C9 Dy1 74.81(18)
C10 C9 Dy1 76.78(19)
Si2 C9 Dy1 121.16(16)
C11 C10 C9 109.4(3)
C11 C10 Dy1 75.6(2)
C9 C10 Dy1 72.70(18)
C10 C11 C12 107.7(3)
C10 C11 Dy1 74.8(2)
C12 C11 Dy1 73.7(2)
C13 C12 C11 108.3(3)
C13 C12 Dy1 74.04(18)
C11 C12 Dy1 76.4(2)
C12 C13 C9 108.9(3)
C12 C13 Dy1 75.83(19)
C9 C13 Dy1 74.39(18)
C21 C17 C18 105.7(3)
C21 C17 Si3 126.9(3)
C18 C17 Si3 126.0(3)
C21 C17 Dy1 75.22(19)
C18 C17 Dy1 74.61(19)
Si3 C17 Dy1 126.07(15)
C19 C18 C17 109.2(3)
C19 C18 Dy1 74.4(2)
C17 C18 Dy1 75.13(19)
C18 C19 C20 108.7(3)
C18 C19 Dy1 75.9(2)
C20 C19 Dy1 74.9(2)
C21 C20 C19 106.6(4)
C21 C20 Dy1 76.1(2)
C19 C20 Dy1 74.8(2)
C20 C21 C17 109.8(3)
C20 C21 Dy1 73.8(2)
C17 C21 Dy1 74.74(19)
N1 C25 C26 113.9(4)
O1 C26 C25 109.2(3)
O1 C27 C28 109.2(3)
O2 C28 C27 109.4(3)
O2 C29 C30 108.9(3)
N2 C30 C29 113.4(3)
N2 C31 C32 113.5(3)
O3 C32 C31 109.4(3)
O3 C33 C34 110.9(3)
O4 C34 C33 110.5(3)
O4 C35 C36 110.1(3)
N1 C36 C35 113.4(3)
N1 C37 C38 114.2(3)
O5 C38 C37 108.7(3)
O5 C39 C40 109.5(3)
O6 C40 C39 109.5(3)
O6 C41 C42 109.8(3)
N2 C42 C41 113.5(3)

loop_
_geom_bond_atom_site_label_1
_geom_bond_atom_site_label_2
_geom_bond_distance
Dy1 Cnt1 2.450
Dy1 Cnt2 2.434
Dy1 Cnt3 2.444
O7 C46 1.4101
O7 C43 1.4150
C43 C44 1.5243
C44 C45 1.5147
C45 C46 1.5169
O7B C46B 1.4100
O7B C43B 1.4152
C43B C44B 1.5243
C44B C45B 1.5147
C45B C46B 1.5170
Dy1 C9 2.686(3)
Dy1 C13 2.691(3)
Dy1 C5 2.705(3)
Dy1 C19 2.708(3)
Dy1 C20 2.710(4)
Dy1 C12 2.714(3)
Dy1 C4 2.718(3)
Dy1 C3 2.724(3)
Dy1 C18 2.727(3)
Dy1 C17 2.733(3)
Dy1 C10 2.739(3)
Dy1 C21 2.739(3)
Dy1 C1 2.746(3)
Dy1 C11 2.748(4)
Dy1 C2 2.755(3)
K1 O5 2.794(2)
K1 O2 2.795(2)
K1 O3 2.812(2)
K1 O1 2.818(2)
K1 O4 2.832(2)
K1 O6 2.875(2)
K1 N1 2.994(3)
K1 N2 3.013(3)
Si1 C1 1.851(3)
Si1 C8 1.869(4)
Si1 C6 1.870(4)
Si1 C7 1.878(4)
Si2 C9 1.850(4)
Si2 C15 1.864(5)
Si2 C14 1.865(4)
Si2 C16 1.875(5)
Si3 C17 1.856(4)
Si3 C22 1.875(4)
Si3 C24 1.876(4)
Si3 C23 1.883(4)
O1 C27 1.425(4)
O1 C26 1.427(5)
O2 C29 1.412(4)
O2 C28 1.424(4)
O3 C33 1.424(4)
O3 C32 1.432(4)
O4 C35 1.418(5)
O4 C34 1.428(4)
O5 C38 1.420(5)
O5 C39 1.423(4)
O6 C40 1.426(4)
O6 C41 1.430(4)
N1 C25 1.469(5)
N1 C36 1.470(5)
N1 C37 1.470(5)
N2 C31 1.470(4)
N2 C30 1.472(4)
N2 C42 1.472(4)
C1 C2 1.426(5)
C1 C5 1.427(5)
C2 C3 1.413(5)
C3 C4 1.400(5)
C4 C5 1.405(5)
C9 C13 1.428(4)
C9 C10 1.429(5)
C10 C11 1.402(5)
C11 C12 1.411(5)
C12 C13 1.405(5)
C17 C21 1.418(5)
C17 C18 1.425(5)
C18 C19 1.393(6)
C19 C20 1.417(6)
C20 C21 1.411(5)
C25 C26 1.500(6)
C27 C28 1.485(5)
C29 C30 1.513(5)
C31 C32 1.501(5)
C33 C34 1.487(6)
C35 C36 1.507(6)
C37 C38 1.503(6)
C39 C40 1.493(6)
C41 C42 1.501(5)
